data_7206650
loop_
_publ_author_name
'Huang, Fu-Ping'
'Bian, He-Dong'
'Yu, Qing'
'Tian, Jin-Lei'
'Liang, Hong'
'Yan, Shi-Ping'
'Liao, Dai-Zheng'
'Cheng, Peng'

_publ_section_title
;
 Coordination assemblies of Coii/Niii/Mnii/Znii with
 1,1&#x2032;-biphenyl-2,2&#x2032;-dicarboxylic acid and three positional
 isomeric ligands: structural diversity and properties
;
_journal_issue 21
_journal_name_full CrystEngComm
_journal_page_first 6538
_journal_paper_doi 10.1039/c1ce05562c
_journal_volume 13
_journal_year 2011
_chemical_formula_sum 'C26 H23 Cu N5 O7'
_chemical_formula_weight 581.04
_chemical_name_systematic
;
?
;
_space_group_IT_number 14
_symmetry_cell_setting monoclinic
_symmetry_space_group_name_Hall '-P 2ybc'
_symmetry_space_group_name_H-M 'P 1 21/c 1'
_atom_sites_solution_hydrogens geom
_atom_sites_solution_primary direct
_atom_sites_solution_secondary difmap
_audit_creation_method SHELXL-97
_cell_angle_alpha 90.00
_cell_angle_beta 101.25(3)
_cell_angle_gamma 90.00
_cell_formula_units_Z 4
_cell_length_a 10.399(2)
_cell_length_b 10.583(2)
_cell_length_c 23.268(5)
_cell_measurement_temperature 293(2)
_cell_volume 2511.5(9)
_computing_structure_refinement 'SHELXL-97 (Sheldrick, 1997)'
_computing_structure_solution 'SHELXS-97 (Sheldrick, 1990)'
_diffrn_ambient_temperature 293(2)
_diffrn_measured_fraction_theta_full 0.996
_diffrn_measured_fraction_theta_max 0.996
_diffrn_radiation_monochromator graphite
_diffrn_radiation_source 'fine-focus sealed tube'
_diffrn_radiation_type MoK\a
_diffrn_radiation_wavelength 0.71073
_diffrn_reflns_av_R_equivalents 0.0674
_diffrn_reflns_av_sigmaI/netI 0.0794
_diffrn_reflns_limit_h_max 12
_diffrn_reflns_limit_h_min -8
_diffrn_reflns_limit_k_max 12
_diffrn_reflns_limit_k_min -11
_diffrn_reflns_limit_l_max 27
_diffrn_reflns_limit_l_min -27
_diffrn_reflns_number 13015
_diffrn_reflns_theta_full 25.00
_diffrn_reflns_theta_max 25.00
_diffrn_reflns_theta_min 3.03
_exptl_absorpt_coefficient_mu 0.927
_exptl_absorpt_correction_T_max 0.934
_exptl_absorpt_correction_T_min 0.865
_exptl_absorpt_correction_type multi-scan
_exptl_absorpt_process_details sadabs
_exptl_crystal_colour blue
_exptl_crystal_density_diffrn 1.537
_exptl_crystal_density_method 'not measured'
_exptl_crystal_description block
_exptl_crystal_F_000 1581
_exptl_crystal_size_max 0.20
_exptl_crystal_size_mid 0.13
_exptl_crystal_size_min 0.08
_refine_diff_density_max 0.633
_refine_diff_density_min -0.477
_refine_diff_density_rms 0.079
_refine_ls_extinction_method none
_refine_ls_goodness_of_fit_ref 1.010
_refine_ls_hydrogen_treatment mixed
_refine_ls_matrix_type full
_refine_ls_number_parameters 368
_refine_ls_number_reflns 4416
_refine_ls_number_restraints 180
_refine_ls_restrained_S_all 1.008
_refine_ls_R_factor_all 0.1182
_refine_ls_R_factor_gt 0.0832
_refine_ls_shift/su_max 0.000
_refine_ls_shift/su_mean 0.000
_refine_ls_structure_factor_coef Fsqd
_refine_ls_weighting_details 'calc w=1/[\s^2^(Fo^2^)+(0.0475P)^2^+15.0000P] where P=(Fo^2^+2Fc^2^)/3'
_refine_ls_weighting_scheme calc
_refine_ls_wR_factor_gt 0.1540
_refine_ls_wR_factor_ref 0.1682
_reflns_number_gt 3338
_reflns_number_total 4416
_reflns_threshold_expression >2sigma(I)
_cod_data_source_file c1ce05562c.txt
_cod_data_source_block aa3
_cod_original_sg_symbol_H-M p21/c
_cod_database_code 7206650

loop_
_symmetry_equiv_pos_as_xyz
'x, y, z'
'-x, y+1/2, -z+1/2'
'-x, -y, -z'
'x, -y-1/2, z-1/2'

loop_
_atom_site_label
_atom_site_type_symbol
_atom_site_fract_x
_atom_site_fract_y
_atom_site_fract_z
_atom_site_U_iso_or_equiv
_atom_site_adp_type
_atom_site_occupancy
_atom_site_symmetry_multiplicity
_atom_site_calc_flag
_atom_site_refinement_flags
_atom_site_disorder_assembly
_atom_site_disorder_group
Cu1 Cu 0.43931(7) 0.78172(7) 0.76117(3) 0.0266(2) Uani 1 1 d . . .
C1 C 0.4042(6) 0.9364(6) 0.8534(3) 0.0353(15) Uani 1 1 d U . .
C2 C 0.4423(6) 1.0441(6) 0.8945(3) 0.0338(14) Uani 1 1 d U . .
C3 C 0.5597(7) 1.0389(7) 0.9353(3) 0.0457(17) Uani 1 1 d U . .
H3A H 0.6129 0.9680 0.9365 0.055 Uiso 1 1 calc R . .
C4 C 0.5984(8) 1.1361(8) 0.9738(3) 0.0551(19) Uani 1 1 d U . .
H4A H 0.6761 1.1300 1.0014 0.066 Uiso 1 1 calc R . .
C5 C 0.5219(8) 1.2423(8) 0.9715(3) 0.058(2) Uani 1 1 d U . .
H5 H 0.5479 1.3085 0.9975 0.070 Uiso 1 1 calc R . .
C6 C 0.4075(8) 1.2513(7) 0.9310(3) 0.0508(18) Uani 1 1 d U . .
H6 H 0.3578 1.3248 0.9289 0.061 Uiso 1 1 calc R . .
C7 C 0.3642(7) 1.1516(6) 0.8926(3) 0.0389(15) Uani 1 1 d U . .
C8 C 0.2342(7) 1.1587(7) 0.8518(3) 0.0416(15) Uani 1 1 d U . .
C9 C 0.1377(8) 1.0729(8) 0.8608(4) 0.062(2) Uani 1 1 d U . .
H9A H 0.1565 1.0140 0.8909 0.074 Uiso 1 1 calc R . .
C10 C 0.0156(8) 1.0750(8) 0.8254(5) 0.073(2) Uani 1 1 d U . .
H10A H -0.0470 1.0168 0.8318 0.146 Uiso 1 1 calc R . .
C11 C -0.0156(8) 1.1598(8) 0.7816(4) 0.068(2) Uani 1 1 d U . .
H11A H -0.0986 1.1594 0.7579 0.137 Uiso 1 1 calc R . .
C12 C 0.0772(7) 1.2475(7) 0.7724(4) 0.0553(19) Uani 1 1 d U . .
H12A H 0.0554 1.3073 0.7428 0.111 Uiso 1 1 calc R . .
C13 C 0.2041(6) 1.2470(6) 0.8073(3) 0.0396(15) Uani 1 1 d U . .
C14 C 0.3005(7) 1.3403(7) 0.7927(3) 0.0391(16) Uani 1 1 d U . .
C15 C 0.2034(6) 0.9296(6) 0.7063(3) 0.0324(15) Uani 1 1 d U . .
H15A H 0.2143 0.9706 0.7423 0.039 Uiso 1 1 calc R . .
C16 C 0.0945(6) 0.9569(6) 0.6644(3) 0.0346(15) Uani 1 1 d U . .
H16A H 0.0329 1.0149 0.6722 0.041 Uiso 1 1 calc R . .
C17 C 0.0772(6) 0.8974(6) 0.6105(2) 0.0280(13) Uani 1 1 d U . .
C18 C 0.1731(6) 0.8163(6) 0.6007(3) 0.0311(14) Uani 1 1 d U . .
H18A H 0.1663 0.7768 0.5645 0.037 Uiso 1 1 calc R . .
C19 C 0.2798(6) 0.7938(6) 0.6447(2) 0.0323(14) Uani 1 1 d U . .
H19A H 0.3447 0.7392 0.6373 0.039 Uiso 1 1 calc R . .
C20 C -0.0398(6) 0.9192(6) 0.5646(3) 0.0274(13) Uani 1 1 d U . .
C21 C -0.1893(6) 0.9093(6) 0.4893(2) 0.0291(14) Uani 1 1 d U . .
C22 C -0.2707(6) 0.8681(6) 0.4336(3) 0.0326(14) Uani 1 1 d U . .
C23 C -0.2347(6) 0.7688(7) 0.4014(3) 0.0397(15) Uani 1 1 d U . .
H23A H -0.1558 0.7267 0.4142 0.048 Uiso 1 1 calc R . .
C24 C -0.3170(6) 0.7332(7) 0.3505(3) 0.0401(16) Uani 1 1 d U . .
H24A H -0.2923 0.6657 0.3294 0.048 Uiso 1 1 calc R . .
C25 C -0.4626(7) 0.8880(6) 0.3597(3) 0.0404(17) Uani 1 1 d U . .
H25A H -0.5401 0.9310 0.3451 0.048 Uiso 1 1 calc R . .
C26 C -0.3868(6) 0.9289(6) 0.4117(3) 0.0400(16) Uani 1 1 d U . .
H26A H -0.4139 0.9968 0.4317 0.048 Uiso 1 1 calc R . .
N1 N 0.2943(5) 0.8466(4) 0.69749(19) 0.0250(11) Uani 1 1 d . . .
N2 N -0.0762(5) 0.8519(5) 0.5162(2) 0.0307(12) Uani 1 1 d . . .
N3 N -0.1277(5) 1.0106(5) 0.5667(2) 0.0344(13) Uani 1 1 d . . .
N4 N -0.2239(5) 1.0055(5) 0.5187(2) 0.0368(13) Uani 1 1 d . . .
N5 N -0.4309(5) 0.7909(5) 0.3297(2) 0.0340(12) Uani 1 1 d . . .
O1 O 0.4456(4) 0.9414(4) 0.80502(17) 0.0349(11) Uani 1 1 d . . .
O2 O 0.3429(6) 0.8465(5) 0.8671(3) 0.0664(16) Uani 1 1 d U . .
O3 O 0.4140(5) 1.3031(5) 0.7927(2) 0.0495(13) Uani 1 1 d . . .
O4 O 0.2604(5) 1.4503(5) 0.7800(3) 0.0642(16) Uani 1 1 d . . .
O5 O 0.3922(5) 0.6089(4) 0.7302(2) 0.0382(12) Uani 1 1 d . . .
O6 O 0.0428(11) 0.6321(11) 0.4764(5) 0.087(3) Uani 0.581(6) 1 d PU A 1
O7 O 0.8894(9) 0.2426(9) 0.6216(4) 0.065(2) Uani 0.581(6) 1 d PU A 1
O7' O 0.8241(13) 0.1512(13) 0.6552(6) 0.065(2) Uani 0.419(6) 1 d PU A 2
O6' O 0.0605(14) 0.5226(16) 0.5066(7) 0.087(3) Uani 0.419(6) 1 d PU . 2
H3 H -0.130(9) 1.078(9) 0.594(4) 0.104 Uiso 1 1 d . . .
H5A H 0.361(11) 0.566(10) 0.746(5) 0.104 Uiso 1 1 d . . .
H5B H 0.454(10) 0.574(10) 0.721(4) 0.104 Uiso 1 1 d . . .

loop_
_atom_site_aniso_label
_atom_site_aniso_U_11
_atom_site_aniso_U_22
_atom_site_aniso_U_33
_atom_site_aniso_U_23
_atom_site_aniso_U_13
_atom_site_aniso_U_12
Cu1 0.0279(4) 0.0230(4) 0.0243(4) -0.0016(3) -0.0063(3) 0.0036(3)
C1 0.035(4) 0.025(3) 0.045(4) 0.000(3) 0.006(3) -0.001(3)
C2 0.039(3) 0.032(3) 0.032(3) -0.004(3) 0.011(3) -0.009(3)
C3 0.054(4) 0.045(4) 0.036(3) -0.001(3) 0.002(3) -0.011(3)
C4 0.070(5) 0.061(4) 0.032(3) -0.002(3) 0.004(3) -0.024(4)
C5 0.082(5) 0.055(4) 0.041(4) -0.016(3) 0.017(3) -0.026(4)
C6 0.067(4) 0.040(4) 0.048(4) -0.015(3) 0.018(3) -0.012(3)
C7 0.049(4) 0.035(3) 0.037(3) -0.006(3) 0.018(3) -0.008(3)
C8 0.039(3) 0.033(3) 0.058(4) -0.011(3) 0.021(3) -0.004(3)
C9 0.049(4) 0.045(4) 0.094(5) -0.004(4) 0.023(4) -0.009(4)
C10 0.048(4) 0.053(5) 0.121(6) -0.010(4) 0.023(4) -0.015(4)
C11 0.036(4) 0.053(4) 0.115(6) -0.019(4) 0.011(4) -0.003(4)
C12 0.034(4) 0.046(4) 0.085(5) -0.015(4) 0.009(3) -0.001(3)
C13 0.031(3) 0.037(4) 0.053(4) -0.012(3) 0.012(3) -0.001(3)
C14 0.031(4) 0.047(4) 0.039(4) -0.010(3) 0.007(3) 0.004(3)
C15 0.036(4) 0.031(3) 0.026(3) -0.007(3) -0.005(3) 0.010(3)
C16 0.035(3) 0.032(3) 0.032(3) -0.006(3) -0.005(3) 0.011(3)
C17 0.028(3) 0.025(3) 0.026(3) 0.003(2) -0.007(2) 0.002(2)
C18 0.036(3) 0.029(3) 0.025(3) -0.006(2) -0.003(2) 0.005(3)
C19 0.035(3) 0.030(3) 0.029(3) -0.005(3) -0.001(2) 0.009(3)
C20 0.025(3) 0.027(3) 0.027(3) 0.004(3) -0.002(2) 0.002(3)
C21 0.032(3) 0.026(3) 0.023(3) 0.002(3) -0.009(3) -0.003(3)
C22 0.035(3) 0.033(3) 0.026(3) 0.000(3) -0.007(2) -0.007(3)
C23 0.032(3) 0.043(4) 0.037(3) -0.010(3) -0.009(3) 0.006(3)
C24 0.035(4) 0.040(4) 0.040(4) -0.014(3) -0.006(3) 0.003(3)
C25 0.038(4) 0.034(4) 0.041(4) -0.001(3) -0.013(3) 0.003(3)
C26 0.038(4) 0.035(4) 0.039(3) -0.007(3) -0.010(3) 0.002(3)
N1 0.029(3) 0.023(3) 0.020(2) -0.003(2) -0.004(2) 0.004(2)
N2 0.032(3) 0.030(3) 0.025(3) -0.002(2) -0.008(2) 0.000(2)
N3 0.030(3) 0.037(3) 0.028(3) -0.005(2) -0.012(2) 0.006(3)
N4 0.032(3) 0.041(3) 0.031(3) 0.001(3) -0.009(2) 0.006(3)
N5 0.033(3) 0.029(3) 0.033(3) -0.003(3) -0.010(2) -0.004(3)
O1 0.053(3) 0.023(2) 0.025(2) -0.0029(18) -0.001(2) -0.003(2)
O2 0.075(4) 0.044(3) 0.090(4) -0.017(3) 0.040(3) -0.022(3)
O3 0.036(3) 0.070(4) 0.045(3) 0.003(3) 0.013(2) 0.003(3)
O4 0.051(3) 0.046(3) 0.095(4) 0.017(3) 0.013(3) -0.001(3)
O5 0.045(3) 0.024(3) 0.039(3) -0.002(2) -0.006(2) 0.001(2)
O6 0.083(5) 0.085(5) 0.085(5) -0.014(4) -0.004(4) 0.018(5)
O7 0.061(4) 0.058(4) 0.071(4) -0.019(4) 0.001(3) 0.013(3)
O7' 0.061(4) 0.058(4) 0.071(4) -0.019(4) 0.001(3) 0.013(3)
O6' 0.083(5) 0.085(5) 0.085(5) -0.014(4) -0.004(4) 0.018(5)

loop_
_atom_type_symbol
_atom_type_description
_atom_type_scat_dispersion_real
_atom_type_scat_dispersion_imag
_atom_type_scat_source
C C 0.0033 0.0016 'International Tables Vol C Tables 4.2.6.8 and 6.1.1.4'
H H 0.0000 0.0000 'International Tables Vol C Tables 4.2.6.8 and 6.1.1.4'
N N 0.0061 0.0033 'International Tables Vol C Tables 4.2.6.8 and 6.1.1.4'
O O 0.0106 0.0060 'International Tables Vol C Tables 4.2.6.8 and 6.1.1.4'
Cu Cu 0.3201 1.2651 'International Tables Vol C Tables 4.2.6.8 and 6.1.1.4'

loop_
_geom_angle_atom_site_label_1
_geom_angle_atom_site_label_2
_geom_angle_atom_site_label_3
_geom_angle
_geom_angle_site_symmetry_1
_geom_angle_site_symmetry_3
_geom_angle_publ_flag
O1 Cu1 O5 163.1(2) . . y
O1 Cu1 N1 91.90(18) . . y
O5 Cu1 N1 87.17(19) . . y
O1 Cu1 N5 88.17(19) . 4_676 y
O5 Cu1 N5 90.9(2) . 4_676 y
N1 Cu1 N5 173.6(2) . 4_676 y
O1 Cu1 O3 104.74(19) . 2_646 y
O5 Cu1 O3 92.2(2) . 2_646 y
N1 Cu1 O3 92.82(19) . 2_646 y
N5 Cu1 O3 93.4(2) 4_676 2_646 y
O2 C1 O1 122.8(6) . . ?
O2 C1 C2 121.0(6) . . ?
O1 C1 C2 116.0(6) . . ?
C3 C2 C7 118.7(6) . . ?
C3 C2 C1 119.7(6) . . ?
C7 C2 C1 121.6(6) . . ?
C4 C3 C2 121.5(7) . . ?
C4 C3 H3A 119.3 . . ?
C2 C3 H3A 119.3 . . ?
C3 C4 C5 119.6(8) . . ?
C3 C4 H4A 120.2 . . ?
C5 C4 H4A 120.2 . . ?
C6 C5 C4 120.2(7) . . ?
C6 C5 H5 119.9 . . ?
C4 C5 H5 119.9 . . ?
C5 C6 C7 121.0(7) . . ?
C5 C6 H6 119.5 . . ?
C7 C6 H6 119.5 . . ?
C2 C7 C6 118.9(7) . . ?
C2 C7 C8 120.7(6) . . ?
C6 C7 C8 120.4(7) . . ?
C13 C8 C9 119.0(7) . . ?
C13 C8 C7 123.6(6) . . ?
C9 C8 C7 117.3(7) . . ?
C10 C9 C8 120.5(9) . . ?
C10 C9 H9A 119.8 . . ?
C8 C9 H9A 119.8 . . ?
C11 C10 C9 121.5(8) . . ?
C11 C10 H10A 119.3 . . ?
C9 C10 H10A 119.3 . . ?
C10 C11 C12 119.4(8) . . ?
C10 C11 H11A 120.3 . . ?
C12 C11 H11A 120.3 . . ?
C11 C12 C13 120.7(8) . . ?
C11 C12 H12A 119.7 . . ?
C13 C12 H12A 119.7 . . ?
C8 C13 C12 118.9(7) . . ?
C8 C13 C14 123.5(6) . . ?
C12 C13 C14 117.5(7) . . ?
O3 C14 O4 124.5(7) . . ?
O3 C14 C13 118.0(7) . . ?
O4 C14 C13 117.4(6) . . ?
N1 C15 C16 122.7(6) . . ?
N1 C15 H15A 118.7 . . ?
C16 C15 H15A 118.7 . . ?
C15 C16 C17 119.4(6) . . ?
C15 C16 H16A 120.3 . . ?
C17 C16 H16A 120.3 . . ?
C18 C17 C16 117.9(5) . . ?
C18 C17 C20 120.2(5) . . ?
C16 C17 C20 121.9(6) . . ?
C17 C18 C19 119.5(6) . . ?
C17 C18 H18A 120.3 . . ?
C19 C18 H18A 120.3 . . ?
N1 C19 C18 123.0(6) . . ?
N1 C19 H19A 118.5 . . ?
C18 C19 H19A 118.5 . . ?
N2 C20 N3 109.6(5) . . ?
N2 C20 C17 126.2(5) . . ?
N3 C20 C17 124.1(5) . . ?
N4 C21 N2 113.9(5) . . ?
N4 C21 C22 121.3(5) . . ?
N2 C21 C22 124.8(6) . . ?
C26 C22 C23 117.7(5) . . ?
C26 C22 C21 120.1(6) . . ?
C23 C22 C21 122.2(6) . . ?
C24 C23 C22 119.2(6) . . ?
C24 C23 H23A 120.4 . . ?
C22 C23 H23A 120.4 . . ?
N5 C24 C23 123.1(6) . . ?
N5 C24 H24A 118.4 . . ?
C23 C24 H24A 118.4 . . ?
N5 C25 C26 123.3(6) . . ?
N5 C25 H25A 118.3 . . ?
C26 C25 H25A 118.3 . . ?
C22 C26 C25 119.3(6) . . ?
C22 C26 H26A 120.3 . . ?
C25 C26 H26A 120.3 . . ?
C19 N1 C15 117.5(5) . . ?
C19 N1 Cu1 117.9(4) . . ?
C15 N1 Cu1 124.1(4) . . ?
C20 N2 C21 103.2(5) . . ?
C20 N3 N4 110.1(5) . . ?
C20 N3 H3 132(6) . . ?
N4 N3 H3 117(6) . . ?
C21 N4 N3 103.2(5) . . ?
C25 N5 C24 117.3(5) . . ?
C25 N5 Cu1 121.0(4) . 4_475 ?
C24 N5 Cu1 121.2(4) . 4_475 ?
C1 O1 Cu1 115.9(4) . . ?
C14 O3 Cu1 143.8(5) . 2_656 ?
Cu1 O5 H5A 120(9) . . ?
Cu1 O5 H5B 111(8) . . ?
H5A O5 H5B 109(10) . . ?

loop_
_geom_bond_atom_site_label_1
_geom_bond_atom_site_label_2
_geom_bond_distance
_geom_bond_site_symmetry_2
_geom_bond_publ_flag
Cu1 O1 1.968(4) . y
Cu1 O5 1.992(5) . y
Cu1 N1 2.017(4) . y
Cu1 N5 2.028(5) 4_676 y
Cu1 O3 2.167(5) 2_646 y
C1 O2 1.221(8) . ?
C1 O1 1.283(8) . ?
C1 C2 1.491(9) . ?
C2 C3 1.394(9) . ?
C2 C7 1.394(9) . ?
C3 C4 1.372(10) . ?
C3 H3A 0.9300 . ?
C4 C5 1.372(11) . ?
C4 H4A 0.9300 . ?
C5 C6 1.370(11) . ?
C5 H5 0.9300 . ?
C6 C7 1.399(9) . ?
C6 H6 0.9300 . ?
C7 C8 1.494(10) . ?
C8 C13 1.386(10) . ?
C8 C9 1.398(10) . ?
C9 C10 1.372(12) . ?
C9 H9A 0.9300 . ?
C10 C11 1.349(12) . ?
C10 H10A 0.9300 . ?
C11 C12 1.385(11) . ?
C11 H11A 0.9300 . ?
C12 C13 1.408(10) . ?
C12 H12A 0.9300 . ?
C13 C14 1.493(10) . ?
C14 O3 1.244(8) . ?
C14 O4 1.252(8) . ?
C15 N1 1.335(7) . ?
C15 C16 1.374(8) . ?
C15 H15A 0.9300 . ?
C16 C17 1.382(8) . ?
C16 H16A 0.9300 . ?
C17 C18 1.369(8) . ?
C17 C20 1.472(7) . ?
C18 C19 1.377(8) . ?
C18 H18A 0.9300 . ?
C19 N1 1.330(7) . ?
C19 H19A 0.9300 . ?
C20 N2 1.325(7) . ?
C20 N3 1.338(8) . ?
C21 N4 1.315(8) . ?
C21 N2 1.363(7) . ?
C21 C22 1.468(8) . ?
C22 C26 1.376(8) . ?
C22 C23 1.384(9) . ?
C23 C24 1.373(8) . ?
C23 H23A 0.9300 . ?
C24 N5 1.337(8) . ?
C24 H24A 0.9300 . ?
C25 N5 1.321(8) . ?
C25 C26 1.377(8) . ?
C25 H25A 0.9300 . ?
C26 H26A 0.9300 . ?
N3 N4 1.348(6) . ?
N3 H3 0.95(10) . ?
N5 Cu1 2.028(5) 4_475 ?
O3 Cu1 2.167(5) 2_656 ?
O5 H5A 0.70(10) . ?
O5 H5B 0.80(10) . ?
O6' O6' 1.32(3) 3_566 ?

loop_
_geom_torsion_atom_site_label_1
_geom_torsion_atom_site_label_2
_geom_torsion_atom_site_label_3
_geom_torsion_atom_site_label_4
_geom_torsion
_geom_torsion_site_symmetry_1
_geom_torsion_site_symmetry_4
O2 C1 C2 C3 87.6(9) . .
O1 C1 C2 C3 -88.8(8) . .
O2 C1 C2 C7 -93.4(8) . .
O1 C1 C2 C7 90.2(8) . .
C7 C2 C3 C4 0.9(10) . .
C1 C2 C3 C4 179.9(6) . .
C2 C3 C4 C5 -1.5(11) . .
C3 C4 C5 C6 0.1(12) . .
C4 C5 C6 C7 2.0(12) . .
C3 C2 C7 C6 1.2(10) . .
C1 C2 C7 C6 -177.8(6) . .
C3 C2 C7 C8 -176.7(6) . .
C1 C2 C7 C8 4.3(10) . .
C5 C6 C7 C2 -2.7(10) . .
C5 C6 C7 C8 175.2(7) . .
C2 C7 C8 C13 -118.1(8) . .
C6 C7 C8 C13 64.1(9) . .
C2 C7 C8 C9 63.7(9) . .
C6 C7 C8 C9 -114.1(8) . .
C13 C8 C9 C10 0.9(12) . .
C7 C8 C9 C10 179.2(7) . .
C8 C9 C10 C11 -0.6(14) . .
C9 C10 C11 C12 -0.6(14) . .
C10 C11 C12 C13 1.4(13) . .
C9 C8 C13 C12 0.0(10) . .
C7 C8 C13 C12 -178.2(6) . .
C9 C8 C13 C14 -178.1(6) . .
C7 C8 C13 C14 3.7(10) . .
C11 C12 C13 C8 -1.1(11) . .
C11 C12 C13 C14 177.0(7) . .
C8 C13 C14 O3 41.7(9) . .
C12 C13 C14 O3 -136.4(7) . .
C8 C13 C14 O4 -139.8(7) . .
C12 C13 C14 O4 42.1(9) . .
N1 C15 C16 C17 -0.4(10) . .
C15 C16 C17 C18 -2.3(10) . .
C15 C16 C17 C20 177.7(6) . .
C16 C17 C18 C19 2.2(9) . .
C20 C17 C18 C19 -177.8(6) . .
C17 C18 C19 N1 0.7(10) . .
C18 C17 C20 N2 12.4(10) . .
C16 C17 C20 N2 -167.6(6) . .
C18 C17 C20 N3 -169.0(6) . .
C16 C17 C20 N3 11.0(10) . .
N4 C21 C22 C26 -1.2(10) . .
N2 C21 C22 C26 176.6(6) . .
N4 C21 C22 C23 178.7(6) . .
N2 C21 C22 C23 -3.6(10) . .
C26 C22 C23 C24 -1.8(10) . .
C21 C22 C23 C24 178.4(6) . .
C22 C23 C24 N5 0.7(11) . .
C23 C22 C26 C25 0.9(10) . .
C21 C22 C26 C25 -179.3(6) . .
N5 C25 C26 C22 1.2(11) . .
C18 C19 N1 C15 -3.4(9) . .
C18 C19 N1 Cu1 169.8(5) . .
C16 C15 N1 C19 3.2(10) . .
C16 C15 N1 Cu1 -169.5(5) . .
O1 Cu1 N1 C19 156.5(5) . .
O5 Cu1 N1 C19 -40.4(5) . .
N5 Cu1 N1 C19 -112.9(18) 4_676 .
O3 Cu1 N1 C19 51.6(5) 2_646 .
O1 Cu1 N1 C15 -30.9(5) . .
O5 Cu1 N1 C15 132.3(5) . .
N5 Cu1 N1 C15 60(2) 4_676 .
O3 Cu1 N1 C15 -135.7(5) 2_646 .
N3 C20 N2 C21 0.8(7) . .
C17 C20 N2 C21 179.6(6) . .
N4 C21 N2 C20 -0.8(7) . .
C22 C21 N2 C20 -178.7(6) . .
N2 C20 N3 N4 -0.6(7) . .
C17 C20 N3 N4 -179.4(6) . .
N2 C21 N4 N3 0.5(7) . .
C22 C21 N4 N3 178.5(6) . .
C20 N3 N4 C21 0.1(7) . .
C26 C25 N5 C24 -2.3(10) . .
C26 C25 N5 Cu1 169.7(5) . 4_475
C23 C24 N5 C25 1.3(10) . .
C23 C24 N5 Cu1 -170.7(5) . 4_475
O2 C1 O1 Cu1 -12.9(9) . .
C2 C1 O1 Cu1 163.5(4) . .
O5 Cu1 O1 C1 23.9(9) . .
N1 Cu1 O1 C1 110.4(5) . .
N5 Cu1 O1 C1 -63.2(5) 4_676 .
O3 Cu1 O1 C1 -156.2(4) 2_646 .
O4 C14 O3 Cu1 -58.0(12) . 2_656
C13 C14 O3 Cu1 120.3(8) . 2_656
